data_7105066
loop_
_publ_author_name
'Vacher, Antoine'
'Barri\`ere, Fr\'ed\'eric'
'Roisnel, Thierry'
'Lorcy, Dominique'

_publ_section_title
;
 Electronic communication between metal-organic electrophores in an
 organometallic ruthenium-acetylide-tetrathiafulvalene complex.
;
_journal_issue 46
_journal_name_full 'Chemical communications (Cambridge, England)'
_journal_page_first 7200
_journal_page_last 7202
_journal_paper_doi 10.1039/b915158c
_journal_year 2009
_chemical_compound_source 'synthesis as described'
_chemical_formula_moiety 'C63 H58 Cl P4 Ru S4, C F3 O3 S, 2(C H2 Cl2)'
_chemical_formula_sum 'C66 H62 Cl5 F3 O3 P4 Ru S5'
_chemical_formula_weight 1522.66
_chemical_name_systematic
;
?
;
_space_group_IT_number 15
_symmetry_cell_setting monoclinic
_symmetry_Int_Tables_number 15
_symmetry_space_group_name_Hall '-C 2yc'
_symmetry_space_group_name_H-M 'C 1 2/c 1'
_atom_sites_solution_hydrogens geom
_atom_sites_solution_primary direct
_atom_sites_solution_secondary difmap
_audit_conform_dict_location ftp://ftp.iucr.org/pub/cif_core.dic
_audit_conform_dict_name cif_core.dic
_audit_conform_dict_version 2.4
_audit_creation_date 2008-12-08T16:52:42-00:00
_audit_creation_method 'WinGX routine CIF_UPDATE'
_cell_angle_alpha 90
_cell_angle_beta 101.699(2)
_cell_angle_gamma 90
_cell_formula_units_Z 8
_cell_length_a 19.7287(11)
_cell_length_b 19.2039(9)
_cell_length_c 36.6357(19)
_cell_measurement_reflns_used 8765
_cell_measurement_temperature 100(2)
_cell_measurement_theta_max 27.47
_cell_measurement_theta_min 2.18
_cell_measurement_wavelength 0.71073
_cell_volume 13591.8(12)
_computing_cell_refinement 'Bruker SMART'
_computing_data_collection 'Bruker SAINT'
_computing_data_reduction 'Bruker SAINT'
_computing_molecular_graphics 'Ortep-3 for Windows (Farrugia, 1997)'
_computing_publication_material 'WinGX publication routines (Farrugia, 1999)'
_computing_structure_refinement 'SHELXL-97 (Sheldrick, 1997)'
_computing_structure_solution 'SIR97 (Altomare et al., 1999)'
_diffrn_ambient_temperature 100(2)
_diffrn_detector 'CCD plate'
_diffrn_measured_fraction_theta_full 0.997
_diffrn_measured_fraction_theta_max 0.997
_diffrn_measurement_device_type 'APEXII, Bruker-AXS'
_diffrn_measurement_method 'CCD rotation images, thin slices'
_diffrn_radiation_monochromator graphite
_diffrn_radiation_probe x-ray
_diffrn_radiation_type MoK\a
_diffrn_radiation_wavelength 0.71073
_diffrn_reflns_av_R_equivalents 0.047
_diffrn_reflns_av_unetI/netI 0.0434
_diffrn_reflns_limit_h_max 25
_diffrn_reflns_limit_h_min -25
_diffrn_reflns_limit_k_max 19
_diffrn_reflns_limit_k_min -24
_diffrn_reflns_limit_l_max 47
_diffrn_reflns_limit_l_min -45
_diffrn_reflns_number 57591
_diffrn_reflns_theta_full 27.48
_diffrn_reflns_theta_max 27.48
_diffrn_reflns_theta_min 3.4
_exptl_absorpt_coefficient_mu 0.729
_exptl_absorpt_correction_T_max 0.753
_exptl_absorpt_correction_T_min 0.665
_exptl_absorpt_correction_type multi-scan
_exptl_absorpt_process_details
;
[Sheldrick, G.M. (2002). SADABS Bruker AXS Inc., Madison, Wisconsin, USA]
;
_exptl_crystal_colour brown
_exptl_crystal_density_diffrn 1.488
_exptl_crystal_density_method 'not measured'
_exptl_crystal_description prism
_exptl_crystal_F_000 6224
_exptl_crystal_size_max 0.54
_exptl_crystal_size_mid 0.42
_exptl_crystal_size_min 0.39
_platon_squeeze_details
;
;
_refine_diff_density_max 1.406
_refine_diff_density_min -1.777
_refine_diff_density_rms 0.101
_refine_ls_extinction_method none
_refine_ls_goodness_of_fit_ref 1.235
_refine_ls_hydrogen_treatment constr
_refine_ls_matrix_type full
_refine_ls_number_parameters 832
_refine_ls_number_reflns 15532
_refine_ls_number_restraints 0
_refine_ls_restrained_S_all 1.235
_refine_ls_R_factor_all 0.0655
_refine_ls_R_factor_gt 0.0609
_refine_ls_shift/su_max 0.003
_refine_ls_shift/su_mean 0
_refine_ls_structure_factor_coef Fsqd
_refine_ls_weighting_details 'calc w=1/[\s^2^(Fo^2^)+(0.0193P)^2^+90.0760P] where P=(Fo^2^+2Fc^2^)/3'
_refine_ls_weighting_scheme calc
_refine_ls_wR_factor_gt 0.1211
_refine_ls_wR_factor_ref 0.1233
_reflns_number_gt 14621
_reflns_number_total 15532
_reflns_threshold_expression >2sigma(I)
_cod_data_source_file b915158c.txt
_cod_data_source_block complex_5
_cod_original_sg_symbol_H-M 'C 2/c'
_cod_database_code 7105066

loop_
_symmetry_equiv_pos_as_xyz
'x, y, z'
'-x, y, -z+1/2'
'x+1/2, y+1/2, z'
'-x+1/2, y+1/2, -z+1/2'
'-x, -y, -z'
'x, -y, z-1/2'
'-x+1/2, -y+1/2, -z'
'x+1/2, -y+1/2, z-1/2'

loop_
_atom_site_label
_atom_site_type_symbol
_atom_site_fract_x
_atom_site_fract_y
_atom_site_fract_z
_atom_site_U_iso_or_equiv
_atom_site_adp_type
_atom_site_occupancy
_atom_site_calc_flag
_atom_site_refinement_flags
_atom_site_disorder_assembly
_atom_site_disorder_group
Ru1 Ru 0.276312(13) 0.206133(14) 0.168519(7) 0.01038(7) Uani 1 d . . .
Cl1 Cl 0.29238(5) 0.11260(4) 0.21505(2) 0.01793(17) Uani 1 d . . .
P1 P 0.39696(4) 0.18565(5) 0.16565(2) 0.01204(17) Uani 1 d . . .
P2 P 0.32544(4) 0.29994(5) 0.20927(2) 0.01362(17) Uani 1 d . . .
C1 C 0.42285(17) 0.19686(19) 0.12083(9) 0.0158(7) Uani 1 d . . .
C2 C 0.43442(19) 0.2623(2) 0.10792(10) 0.0204(8) Uani 1 d . . .
H2 H 0.4316 0.3017 0.1232 0.024 Uiso 1 calc R . .
C3 C 0.4501(2) 0.2720(2) 0.07298(11) 0.0269(9) Uani 1 d . . .
H3 H 0.458 0.3175 0.0646 0.032 Uiso 1 calc R . .
C4 C 0.4541(2) 0.2151(3) 0.05064(11) 0.0306(10) Uani 1 d . . .
H4 H 0.4642 0.2216 0.0266 0.037 Uiso 1 calc R . .
C5 C 0.4437(2) 0.1490(2) 0.06295(11) 0.0287(9) Uani 1 d . . .
H5 H 0.4468 0.11 0.0474 0.034 Uiso 1 calc R . .
C6 C 0.42852(19) 0.1389(2) 0.09848(11) 0.0215(8) Uani 1 d . . .
H6 H 0.4222 0.0933 0.1072 0.026 Uiso 1 calc R . .
C7 C 0.44300(18) 0.10629(19) 0.18367(9) 0.0161(7) Uani 1 d . . .
C8 C 0.4117(2) 0.0414(2) 0.17819(10) 0.0210(8) Uani 1 d . . .
H8 H 0.3642 0.0378 0.1665 0.025 Uiso 1 calc R . .
C9 C 0.4497(2) -0.0183(2) 0.18970(11) 0.0244(8) Uani 1 d . . .
H9 H 0.4283 -0.0627 0.1852 0.029 Uiso 1 calc R . .
C10 C 0.5184(2) -0.0141(2) 0.20771(11) 0.0255(9) Uani 1 d . . .
H10 H 0.5442 -0.0552 0.2155 0.031 Uiso 1 calc R . .
C11 C 0.5488(2) 0.0507(2) 0.21421(11) 0.0251(8) Uani 1 d . . .
H11 H 0.5955 0.0542 0.2273 0.03 Uiso 1 calc R . .
C12 C 0.51260(18) 0.1106(2) 0.20196(10) 0.0193(7) Uani 1 d . . .
H12 H 0.5348 0.1546 0.2059 0.023 Uiso 1 calc R . .
C13 C 0.44764(17) 0.25232(19) 0.19594(10) 0.0163(7) Uani 1 d . . .
H13A H 0.4598 0.2344 0.2218 0.02 Uiso 1 calc R . .
H13B H 0.4912 0.2614 0.1873 0.02 Uiso 1 calc R . .
C14 C 0.40785(18) 0.32005(19) 0.19568(10) 0.0181(7) Uani 1 d . . .
H14A H 0.3993 0.341 0.1705 0.022 Uiso 1 calc R . .
H14B H 0.4348 0.3536 0.2135 0.022 Uiso 1 calc R . .
C15 C 0.35115(19) 0.2923(2) 0.26018(10) 0.0198(7) Uani 1 d . . .
C16 C 0.3293(2) 0.2391(2) 0.27996(11) 0.0272(9) Uani 1 d . . .
H16 H 0.3032 0.2018 0.2671 0.033 Uiso 1 calc R . .
C17 C 0.3452(3) 0.2395(3) 0.31893(12) 0.0383(11) Uani 1 d . . .
H17 H 0.3297 0.2025 0.3323 0.046 Uiso 1 calc R . .
C18 C 0.3829(2) 0.2927(3) 0.33795(11) 0.0374(12) Uani 1 d . . .
H18 H 0.3936 0.2926 0.3644 0.045 Uiso 1 calc R . .
C19 C 0.4054(2) 0.3470(3) 0.31838(12) 0.0332(11) Uani 1 d . . .
H19 H 0.4318 0.384 0.3314 0.04 Uiso 1 calc R . .
C20 C 0.3895(2) 0.3471(2) 0.27990(11) 0.0257(9) Uani 1 d . . .
H20 H 0.4047 0.3845 0.2666 0.031 Uiso 1 calc R . .
C21 C 0.28283(17) 0.38464(19) 0.20573(10) 0.0153(7) Uani 1 d . . .
C22 C 0.24381(18) 0.40328(19) 0.23218(10) 0.0168(7) Uani 1 d . . .
H22 H 0.2389 0.3713 0.2513 0.02 Uiso 1 calc R . .
C23 C 0.21247(19) 0.4678(2) 0.23067(11) 0.0215(8) Uani 1 d . . .
H23 H 0.1862 0.4802 0.2488 0.026 Uiso 1 calc R . .
C24 C 0.2193(2) 0.5144(2) 0.20286(11) 0.0243(8) Uani 1 d . . .
H24 H 0.1979 0.5588 0.202 0.029 Uiso 1 calc R . .
C25 C 0.2572(2) 0.4964(2) 0.17629(11) 0.0210(8) Uani 1 d . . .
H25 H 0.2609 0.5282 0.1569 0.025 Uiso 1 calc R . .
C26 C 0.28972(18) 0.43180(19) 0.17789(10) 0.0169(7) Uani 1 d . . .
H26 H 0.3166 0.42 0.16 0.02 Uiso 1 calc R . .
P3 P 0.21811(4) 0.11960(5) 0.12384(2) 0.01261(17) Uani 1 d . . .
P4 P 0.16301(5) 0.21445(5) 0.18447(3) 0.01496(18) Uani 1 d . . .
C31 C 0.20710(18) 0.13278(18) 0.07358(10) 0.0152(7) Uani 1 d . . .
C32 C 0.1482(2) 0.1058(2) 0.04975(11) 0.0212(8) Uani 1 d . . .
H32 H 0.1133 0.0833 0.0599 0.025 Uiso 1 calc R . .
C33 C 0.1409(2) 0.1119(2) 0.01119(11) 0.0293(9) Uani 1 d . . .
H33 H 0.1004 0.0947 -0.0049 0.035 Uiso 1 calc R . .
C34 C 0.1924(2) 0.1430(2) -0.00357(11) 0.0275(9) Uani 1 d . . .
H34 H 0.1872 0.1469 -0.0298 0.033 Uiso 1 calc R . .
C35 C 0.2520(2) 0.1686(2) 0.01968(11) 0.0229(8) Uani 1 d . . .
H35 H 0.2878 0.1889 0.0094 0.028 Uiso 1 calc R . .
C36 C 0.25825(19) 0.16410(19) 0.05831(10) 0.0174(7) Uani 1 d . . .
H36 H 0.2981 0.1827 0.0743 0.021 Uiso 1 calc R . .
C37 C 0.24500(17) 0.02804(18) 0.12723(10) 0.0148(7) Uani 1 d . . .
C38 C 0.28404(19) 0.00089(19) 0.10252(10) 0.0185(7) Uani 1 d . . .
H38 H 0.295 0.0297 0.0834 0.022 Uiso 1 calc R . .
C39 C 0.3068(2) -0.0678(2) 0.10570(11) 0.0236(8) Uani 1 d . . .
H39 H 0.3345 -0.0854 0.0894 0.028 Uiso 1 calc R . .
C40 C 0.2891(2) -0.1106(2) 0.13278(11) 0.0244(8) Uani 1 d . . .
H40 H 0.3037 -0.1579 0.1346 0.029 Uiso 1 calc R . .
C41 C 0.2502(2) -0.0848(2) 0.15712(11) 0.0236(8) Uani 1 d . . .
H41 H 0.2385 -0.1142 0.1758 0.028 Uiso 1 calc R . .
C42 C 0.22801(19) -0.01571(19) 0.15437(10) 0.0189(7) Uani 1 d . . .
H42 H 0.2011 0.0017 0.1711 0.023 Uiso 1 calc R . .
C43 C 0.12751(18) 0.1154(2) 0.13018(11) 0.0188(7) Uani 1 d . . .
H43A H 0.0993 0.1497 0.1135 0.023 Uiso 1 calc R . .
H43B H 0.1085 0.0685 0.1231 0.023 Uiso 1 calc R . .
C44 C 0.12218(19) 0.13054(19) 0.17027(11) 0.0201(8) Uani 1 d . . .
H44A H 0.1455 0.0933 0.1868 0.024 Uiso 1 calc R . .
H44B H 0.0729 0.1318 0.1723 0.024 Uiso 1 calc R . .
C45 C 0.15152(19) 0.2220(2) 0.23283(10) 0.0203(8) Uani 1 d . . .
C46 C 0.1656(3) 0.1657(3) 0.25721(13) 0.0362(11) Uani 1 d . . .
H46 H 0.1834 0.1237 0.2491 0.043 Uiso 1 calc R . .
C47 C 0.1540(3) 0.1703(3) 0.29326(13) 0.0432(13) Uani 1 d . . .
H47 H 0.1639 0.1316 0.3097 0.052 Uiso 1 calc R . .
C48 C 0.1281(3) 0.2306(3) 0.30524(13) 0.0416(12) Uani 1 d . . .
H48 H 0.1202 0.2337 0.3299 0.05 Uiso 1 calc R . .
C49 C 0.1138(3) 0.2865(3) 0.28151(14) 0.0410(12) Uani 1 d . . .
H49 H 0.0961 0.3283 0.2898 0.049 Uiso 1 calc R . .
C50 C 0.1250(2) 0.2819(2) 0.24525(12) 0.0276(9) Uani 1 d . . .
H50 H 0.1143 0.3205 0.2289 0.033 Uiso 1 calc R . .
C51 C 0.10214(18) 0.27879(19) 0.16052(10) 0.0159(7) Uani 1 d . . .
C52 C 0.12620(19) 0.3429(2) 0.15032(10) 0.0184(7) Uani 1 d . . .
H52 H 0.1746 0.3518 0.1551 0.022 Uiso 1 calc R . .
C53 C 0.0804(2) 0.3939(2) 0.13325(11) 0.0220(8) Uani 1 d . . .
H53 H 0.0975 0.4375 0.1268 0.026 Uiso 1 calc R . .
C54 C 0.0100(2) 0.3809(2) 0.12567(11) 0.0234(8) Uani 1 d . . .
H54 H -0.0215 0.4154 0.1138 0.028 Uiso 1 calc R . .
C55 C -0.0145(2) 0.3176(2) 0.13541(13) 0.0316(10) Uani 1 d . . .
H55 H -0.0629 0.3084 0.1298 0.038 Uiso 1 calc R . .
C56 C 0.0306(2) 0.2673(2) 0.15330(12) 0.0270(9) Uani 1 d . . .
H56 H 0.0129 0.2248 0.1607 0.032 Uiso 1 calc R . .
C57 C 0.26543(16) 0.27116(18) 0.13085(9) 0.0131(7) Uani 1 d . . .
C58 C 0.26366(18) 0.31727(19) 0.10443(10) 0.0164(7) Uani 1 d . . .
H58 H 0.3072 0.3347 0.1013 0.02 Uiso 1 calc R . .
C59 C 0.20235(18) 0.34549(19) 0.07897(9) 0.0159(7) Uani 1 d . . .
C60 C 0.19572(19) 0.4107(2) 0.06589(10) 0.0199(8) Uani 1 d . . .
C61 C 0.2485(2) 0.4675(2) 0.07267(11) 0.0269(9) Uani 1 d . . .
H61A H 0.2899 0.451 0.09 0.04 Uiso 1 calc R . .
H61B H 0.2295 0.5079 0.0835 0.04 Uiso 1 calc R . .
H61C H 0.2608 0.4809 0.049 0.04 Uiso 1 calc R . .
S62 S 0.13273(5) 0.28750(5) 0.06270(2) 0.01737(18) Uani 1 d . . .
S63 S 0.11605(5) 0.43206(5) 0.03625(3) 0.0225(2) Uani 1 d . . .
C64 C 0.07443(19) 0.35383(19) 0.04347(10) 0.0170(7) Uani 1 d . . .
C65 C 0.0060(2) 0.34414(19) 0.03491(10) 0.0189(7) Uani 1 d . . .
S66 S -0.03263(5) 0.26397(5) 0.04138(3) 0.0224(2) Uani 1 d . . .
S67 S -0.05317(5) 0.40891(5) 0.01537(3) 0.0236(2) Uani 1 d . . .
C68 C -0.1179(2) 0.2971(2) 0.03378(11) 0.0256(9) Uani 1 d . . .
C69 C -0.1711(2) 0.2460(3) 0.04191(14) 0.0355(10) Uani 1 d . . .
H69A H -0.217 0.2676 0.0363 0.053 Uiso 1 calc R . .
H69B H -0.1597 0.2328 0.0683 0.053 Uiso 1 calc R . .
H69C H -0.171 0.2044 0.0264 0.053 Uiso 1 calc R . .
C70 C -0.1280(2) 0.3625(2) 0.02149(11) 0.0242(8) Uani 1 d . . .
C71 C -0.1955(2) 0.4009(3) 0.00994(12) 0.0313(10) Uani 1 d . . .
H71A H -0.2086 0.402 -0.0173 0.047 Uiso 1 calc R . .
H71B H -0.1903 0.4486 0.0196 0.047 Uiso 1 calc R . .
H71C H -0.2316 0.3769 0.02 0.047 Uiso 1 calc R . .
C101 C 0.1211(2) 0.6426(3) 0.08718(13) 0.0391(11) Uani 1 d . . .
H10A H 0.0953 0.6864 0.0886 0.047 Uiso 1 calc R . .
H10B H 0.105 0.6224 0.062 0.047 Uiso 1 calc R . .
Cl11 Cl 0.10365(6) 0.58381(6) 0.12091(4) 0.0397(3) Uani 1 d . . .
Cl12 Cl 0.21106(6) 0.66104(7) 0.09407(3) 0.0399(3) Uani 1 d . . .
C102 C 0.1124(3) 0.9077(3) 0.05257(15) 0.0457(13) Uani 1 d . . .
H10C H 0.0735 0.9135 0.0657 0.055 Uiso 1 calc R . .
H10D H 0.1499 0.9398 0.0641 0.055 Uiso 1 calc R . .
Cl21 Cl 0.14286(6) 0.82095(6) 0.05799(3) 0.0395(3) Uani 1 d . . .
Cl22 Cl 0.08437(13) 0.92921(9) 0.00534(5) 0.0880(7) Uani 1 d . . .
S81 S 0.53990(6) 0.47659(7) 0.38928(5) 0.0559(4) Uani 1 d . . .
O83 O 0.58629(18) 0.43608(17) 0.37503(11) 0.0470(9) Uani 1 d . . .
O82A O 0.4699(3) 0.4728(3) 0.3793(2) 0.0284(14) Uani 0.5 d P . .
O82B O 0.4903(7) 0.4967(6) 0.3510(4) 0.105(5) Uani 0.5 d P . .
O84A O 0.5603(5) 0.4542(4) 0.43238(17) 0.0449(18) Uani 0.5 d P . .
O84B O 0.4995(9) 0.4759(6) 0.4106(5) 0.132(7) Uani 0.5 d P . .
C85 C 0.5750(3) 0.5646(3) 0.39281(18) 0.0494(14) Uani 1 d . . .
F86A F 0.5332(6) 0.6015(5) 0.4143(3) 0.059(3) Uani 0.5 d P . .
F86B F 0.5396(6) 0.6179(6) 0.3953(3) 0.062(3) Uani 0.5 d P . .
F87A F 0.6272(7) 0.5643(7) 0.4247(3) 0.063(4) Uani 0.5 d P . .
F87B F 0.6341(4) 0.5720(6) 0.4045(5) 0.086(5) Uani 0.5 d P . .
F89 F 0.6188(6) 0.5808(5) 0.3677(3) 0.085(3) Uani 0.5 d P . .
F90 F 0.5518(5) 0.5888(4) 0.3583(3) 0.079(3) Uani 0.5 d P . .

loop_
_atom_site_aniso_label
_atom_site_aniso_U_11
_atom_site_aniso_U_22
_atom_site_aniso_U_33
_atom_site_aniso_U_23
_atom_site_aniso_U_13
_atom_site_aniso_U_12
Ru1 0.00913(12) 0.01158(13) 0.01094(12) -0.00011(10) 0.00326(9) 0.00101(10)
Cl1 0.0241(4) 0.0160(4) 0.0153(4) 0.0030(3) 0.0078(3) 0.0044(3)
P1 0.0107(4) 0.0142(4) 0.0112(4) -0.0014(3) 0.0022(3) 0.0011(3)
P2 0.0135(4) 0.0140(4) 0.0132(4) -0.0024(3) 0.0026(3) 0.0015(3)
C1 0.0083(15) 0.0254(19) 0.0136(16) -0.0025(14) 0.0021(12) 0.0027(13)
C2 0.0164(17) 0.028(2) 0.0158(17) -0.0001(15) 0.0019(14) 0.0022(15)
C3 0.0215(19) 0.037(2) 0.023(2) 0.0099(17) 0.0069(16) 0.0046(17)
C4 0.029(2) 0.048(3) 0.0174(19) 0.0023(18) 0.0100(16) 0.0076(19)
C5 0.022(2) 0.045(3) 0.0196(19) -0.0126(18) 0.0062(16) 0.0044(18)
C6 0.0156(17) 0.026(2) 0.0231(19) -0.0057(16) 0.0044(15) -0.0014(15)
C7 0.0156(17) 0.0207(18) 0.0123(16) -0.0016(14) 0.0038(13) 0.0043(14)
C8 0.0184(18) 0.024(2) 0.0191(18) -0.0049(15) 0.0015(14) 0.0051(15)
C9 0.029(2) 0.0167(19) 0.027(2) -0.0040(16) 0.0049(17) 0.0052(16)
C10 0.025(2) 0.026(2) 0.026(2) 0.0014(16) 0.0060(16) 0.0144(17)
C11 0.0144(18) 0.033(2) 0.027(2) 0.0006(17) 0.0015(15) 0.0091(16)
C12 0.0140(17) 0.0216(19) 0.0221(18) 0.0003(15) 0.0033(14) 0.0017(14)
C13 0.0100(16) 0.0203(18) 0.0183(17) -0.0056(14) 0.0021(13) 0.0018(13)
C14 0.0130(16) 0.0206(19) 0.0205(18) -0.0073(15) 0.0030(14) -0.0018(14)
C15 0.0207(18) 0.025(2) 0.0131(16) -0.0029(15) 0.0012(14) 0.0099(15)
C16 0.041(2) 0.023(2) 0.0179(19) -0.0023(16) 0.0070(17) 0.0107(18)
C17 0.057(3) 0.040(3) 0.020(2) 0.0081(19) 0.011(2) 0.019(2)
C18 0.040(3) 0.057(3) 0.0133(18) -0.006(2) 0.0007(17) 0.024(2)
C19 0.024(2) 0.047(3) 0.024(2) -0.017(2) -0.0056(17) 0.0151(19)
C20 0.0212(19) 0.032(2) 0.023(2) -0.0084(17) 0.0023(15) 0.0054(17)
C21 0.0110(15) 0.0172(18) 0.0153(16) -0.0050(13) -0.0030(13) 0.0027(13)
C22 0.0135(16) 0.0190(18) 0.0172(17) -0.0025(14) 0.0014(13) 0.0019(13)
C23 0.0196(18) 0.025(2) 0.0203(18) -0.0065(15) 0.0053(15) 0.0045(15)
C24 0.028(2) 0.0150(18) 0.029(2) -0.0024(16) 0.0047(17) 0.0090(16)
C25 0.0230(19) 0.0179(19) 0.0212(18) 0.0009(15) 0.0025(15) -0.0008(15)
C26 0.0132(16) 0.0214(19) 0.0153(17) -0.0027(14) 0.0008(13) 0.0006(14)
P3 0.0104(4) 0.0121(4) 0.0156(4) -0.0010(3) 0.0033(3) -0.0005(3)
P4 0.0130(4) 0.0156(4) 0.0183(4) -0.0002(4) 0.0081(3) 0.0010(3)
C31 0.0147(16) 0.0135(17) 0.0158(16) -0.0004(13) -0.0007(13) 0.0022(13)
C32 0.0207(18) 0.0161(18) 0.0248(19) 0.0005(15) -0.0002(15) -0.0014(14)
C33 0.028(2) 0.030(2) 0.024(2) -0.0038(17) -0.0070(17) 0.0014(18)
C34 0.031(2) 0.034(2) 0.0156(18) -0.0006(16) -0.0008(16) 0.0048(18)
C35 0.0237(19) 0.026(2) 0.0197(18) 0.0028(15) 0.0058(15) 0.0043(16)
C36 0.0170(17) 0.0170(18) 0.0173(17) -0.0014(14) 0.0017(14) 0.0034(14)
C37 0.0104(15) 0.0154(17) 0.0174(17) -0.0023(13) -0.0003(13) -0.0020(13)
C38 0.0184(17) 0.0193(19) 0.0170(17) -0.0024(14) 0.0018(14) 0.0015(14)
C39 0.024(2) 0.025(2) 0.0200(19) -0.0041(16) 0.0007(15) 0.0062(16)
C40 0.028(2) 0.0143(18) 0.028(2) -0.0007(15) -0.0005(16) 0.0027(15)
C41 0.0237(19) 0.020(2) 0.026(2) 0.0046(16) 0.0037(16) -0.0039(15)
C42 0.0194(18) 0.0171(18) 0.0213(18) -0.0026(15) 0.0064(14) -0.0034(14)
C43 0.0107(16) 0.0180(18) 0.028(2) -0.0049(15) 0.0054(14) -0.0031(13)
C44 0.0170(17) 0.0142(18) 0.032(2) -0.0009(15) 0.0118(15) -0.0035(14)
C45 0.0175(17) 0.027(2) 0.0193(18) -0.0011(15) 0.0101(14) -0.0004(15)
C46 0.045(3) 0.038(3) 0.033(2) 0.005(2) 0.025(2) 0.012(2)
C47 0.063(3) 0.043(3) 0.032(2) 0.013(2) 0.029(2) 0.015(3)
C48 0.061(3) 0.043(3) 0.029(2) -0.004(2) 0.028(2) 0.003(2)
C49 0.059(3) 0.033(3) 0.039(3) -0.011(2) 0.027(2) 0.006(2)
C50 0.036(2) 0.024(2) 0.026(2) -0.0026(17) 0.0131(18) 0.0000(17)
C51 0.0137(16) 0.0194(18) 0.0156(16) -0.0014(14) 0.0056(13) 0.0037(13)
C52 0.0148(17) 0.0223(19) 0.0172(17) -0.0017(14) 0.0010(14) -0.0005(14)
C53 0.0227(19) 0.021(2) 0.0227(19) -0.0019(15) 0.0060(15) 0.0017(15)
C54 0.0212(19) 0.029(2) 0.0194(18) 0.0008(16) 0.0034(15) 0.0098(16)
C55 0.0098(17) 0.041(3) 0.044(3) 0.002(2) 0.0041(17) 0.0022(17)
C56 0.0175(19) 0.027(2) 0.039(2) 0.0029(18) 0.0102(17) -0.0019(16)
C57 0.0054(14) 0.0175(17) 0.0161(16) -0.0038(13) 0.0017(12) -0.0009(12)
C58 0.0128(16) 0.0180(18) 0.0162(17) 0.0005(14) -0.0026(13) -0.0017(13)
C59 0.0160(17) 0.0180(18) 0.0124(16) -0.0010(13) 0.0003(13) -0.0032(14)
C60 0.0210(18) 0.0188(19) 0.0177(17) 0.0017(14) -0.0015(14) -0.0029(15)
C61 0.030(2) 0.022(2) 0.025(2) 0.0040(16) -0.0030(17) -0.0080(17)
S62 0.0161(4) 0.0140(4) 0.0203(4) 0.0012(3) -0.0003(3) -0.0002(3)
S63 0.0247(5) 0.0171(5) 0.0220(5) 0.0059(4) -0.0041(4) -0.0002(4)
C64 0.0186(17) 0.0160(17) 0.0151(16) 0.0001(14) 0.0004(14) 0.0021(14)
C65 0.0244(19) 0.0183(18) 0.0133(16) -0.0004(14) 0.0021(14) 0.0049(15)
S66 0.0179(4) 0.0238(5) 0.0255(5) 0.0025(4) 0.0046(4) 0.0012(4)
S67 0.0220(5) 0.0263(5) 0.0212(5) 0.0049(4) 0.0013(4) 0.0074(4)
C68 0.0189(18) 0.040(2) 0.0181(18) 0.0002(17) 0.0034(15) 0.0049(17)
C69 0.021(2) 0.046(3) 0.041(3) 0.005(2) 0.0085(19) -0.0019(19)
C70 0.0161(18) 0.037(2) 0.0190(18) -0.0009(17) 0.0026(15) 0.0069(16)
C71 0.023(2) 0.045(3) 0.025(2) 0.0017(19) 0.0027(17) 0.0172(19)
C101 0.033(2) 0.052(3) 0.031(2) 0.011(2) 0.0022(19) 0.005(2)
Cl11 0.0361(6) 0.0327(6) 0.0475(7) 0.0107(5) 0.0019(5) 0.0003(5)
Cl12 0.0353(6) 0.0427(7) 0.0449(7) -0.0017(5) 0.0157(5) 0.0019(5)
C102 0.050(3) 0.037(3) 0.052(3) -0.011(2) 0.014(3) 0.001(2)
Cl21 0.0415(6) 0.0397(6) 0.0398(6) 0.0023(5) 0.0137(5) -0.0007(5)
Cl22 0.146(2) 0.0445(9) 0.0616(10) 0.0064(8) -0.0084(11) 0.0152(11)
S81 0.0233(6) 0.0376(7) 0.1106(13) -0.0420(8) 0.0229(7) -0.0084(5)
O83 0.0379(19) 0.0306(18) 0.079(3) -0.0139(18) 0.0264(19) 0.0004(15)
O82A 0.024(3) 0.028(3) 0.031(3) -0.014(3) 0.000(3) 0.004(2)
O82B 0.113(9) 0.082(8) 0.092(9) -0.047(7) -0.050(7) 0.027(7)
O84A 0.069(5) 0.048(4) 0.012(3) 0.005(3) -0.002(3) 0.010(4)
O84B 0.165(14) 0.061(7) 0.230(18) -0.036(10) 0.181(15) -0.039(8)
C85 0.054(3) 0.023(3) 0.069(4) -0.004(2) 0.007(3) 0.009(2)
F86A 0.036(4) 0.030(5) 0.100(9) -0.028(5) -0.011(5) 0.012(4)
F86B 0.029(4) 0.033(5) 0.115(10) -0.024(6) -0.008(6) 0.010(3)
F87A 0.065(7) 0.046(6) 0.067(6) -0.030(5) -0.015(5) 0.019(5)
F87B 0.007(3) 0.033(4) 0.206(16) -0.021(10) -0.012(7) -0.004(3)
F89 0.109(8) 0.071(6) 0.089(6) -0.015(5) 0.055(6) -0.046(5)
F90 0.080(6) 0.047(4) 0.112(7) 0.056(5) 0.023(5) 0.009(4)

loop_
_atom_type_symbol
_atom_type_description
_atom_type_scat_dispersion_real
_atom_type_scat_dispersion_imag
_atom_type_scat_source
C C 0.0033 0.0016 'International Tables Vol C Tables 4.2.6.8 and 6.1.1.4'
H H 0 0 'International Tables Vol C Tables 4.2.6.8 and 6.1.1.4'
O O 0.0106 0.006 'International Tables Vol C Tables 4.2.6.8 and 6.1.1.4'
F F 0.0171 0.0103 'International Tables Vol C Tables 4.2.6.8 and 6.1.1.4'
P P 0.1023 0.0942 'International Tables Vol C Tables 4.2.6.8 and 6.1.1.4'
S S 0.1246 0.1234 'International Tables Vol C Tables 4.2.6.8 and 6.1.1.4'
Cl Cl 0.1484 0.1585 'International Tables Vol C Tables 4.2.6.8 and 6.1.1.4'
Ru Ru -1.2594 0.8363 'International Tables Vol C Tables 4.2.6.8 and 6.1.1.4'

loop_
_geom_angle_atom_site_label_1
_geom_angle_atom_site_label_2
_geom_angle_atom_site_label_3
_geom_angle
_geom_angle_site_symmetry_1
_geom_angle_site_symmetry_3
_geom_angle_publ_flag
C57 Ru1 P2 85.91(11) . . ?
C57 Ru1 P4 99.37(10) . . ?
P2 Ru1 P4 94.35(3) . . ?
C57 Ru1 P1 92.50(10) . . ?
P2 Ru1 P1 82.76(3) . . ?
P4 Ru1 P1 167.57(3) . . ?
C57 Ru1 P3 89.52(11) . . ?
P2 Ru1 P3 174.20(3) . . ?
P4 Ru1 P3 82.86(3) . . ?
P1 Ru1 P3 101.04(3) . . ?
C57 Ru1 Cl1 175.43(11) . . ?
P2 Ru1 Cl1 97.91(3) . . ?
P4 Ru1 Cl1 82.90(3) . . ?
P1 Ru1 Cl1 85.52(3) . . ?
P3 Ru1 Cl1 86.82(3) . . ?
C7 P1 C1 102.34(16) . . ?
C7 P1 C13 101.06(16) . . ?
C1 P1 C13 103.99(16) . . ?
C7 P1 Ru1 122.52(12) . . ?
C1 P1 Ru1 118.23(11) . . ?
C13 P1 Ru1 106.05(11) . . ?
C21 P2 C14 102.35(17) . . ?
C21 P2 C15 99.87(16) . . ?
C14 P2 C15 102.39(17) . . ?
C21 P2 Ru1 120.02(11) . . ?
C14 P2 Ru1 104.83(12) . . ?
C15 P2 Ru1 124.22(13) . . ?
C2 C1 C6 119.0(3) . . ?
C2 C1 P1 120.8(3) . . ?
C6 C1 P1 120.1(3) . . ?
C1 C2 C3 121.4(4) . . ?
C1 C2 H2 119.3 . . ?
C3 C2 H2 119.3 . . ?
C4 C3 C2 119.5(4) . . ?
C4 C3 H3 120.2 . . ?
C2 C3 H3 120.2 . . ?
C3 C4 C5 120.4(4) . . ?
C3 C4 H4 119.8 . . ?
C5 C4 H4 119.8 . . ?
C4 C5 C6 120.2(4) . . ?
C4 C5 H5 119.9 . . ?
C6 C5 H5 119.9 . . ?
C1 C6 C5 119.4(4) . . ?
C1 C6 H6 120.3 . . ?
C5 C6 H6 120.3 . . ?
C8 C7 C12 119.0(3) . . ?
C8 C7 P1 121.5(3) . . ?
C12 C7 P1 119.4(3) . . ?
C7 C8 C9 120.1(4) . . ?
C7 C8 H8 120 . . ?
C9 C8 H8 120 . . ?
C10 C9 C8 120.9(4) . . ?
C10 C9 H9 119.6 . . ?
C8 C9 H9 119.6 . . ?
C11 C10 C9 118.9(4) . . ?
C11 C10 H10 120.5 . . ?
C9 C10 H10 120.5 . . ?
C12 C11 C10 121.1(4) . . ?
C12 C11 H11 119.5 . . ?
C10 C11 H11 119.5 . . ?
C11 C12 C7 119.9(4) . . ?
C11 C12 H12 120 . . ?
C7 C12 H12 120 . . ?
C14 C13 P1 111.9(2) . . ?
C14 C13 H13A 109.2 . . ?
P1 C13 H13A 109.2 . . ?
C14 C13 H13B 109.2 . . ?
P1 C13 H13B 109.2 . . ?
H13A C13 H13B 107.9 . . ?
C13 C14 P2 107.7(3) . . ?
C13 C14 H14A 110.2 . . ?
P2 C14 H14A 110.2 . . ?
C13 C14 H14B 110.2 . . ?
P2 C14 H14B 110.2 . . ?
H14A C14 H14B 108.5 . . ?
C16 C15 C20 118.6(4) . . ?
C16 C15 P2 123.0(3) . . ?
C20 C15 P2 118.1(3) . . ?
C15 C16 C17 120.4(4) . . ?
C15 C16 H16 119.8 . . ?
C17 C16 H16 119.8 . . ?
C18 C17 C16 120.7(5) . . ?
C18 C17 H17 119.7 . . ?
C16 C17 H17 119.7 . . ?
C17 C18 C19 119.7(4) . . ?
C17 C18 H18 120.2 . . ?
C19 C18 H18 120.2 . . ?
C20 C19 C18 119.9(4) . . ?
C20 C19 H19 120.1 . . ?
C18 C19 H19 120.1 . . ?
C19 C20 C15 120.7(4) . . ?
C19 C20 H20 119.6 . . ?
C15 C20 H20 119.6 . . ?
C26 C21 C22 119.3(3) . . ?
C26 C21 P2 121.4(3) . . ?
C22 C21 P2 119.3(3) . . ?
C23 C22 C21 120.4(3) . . ?
C23 C22 H22 119.8 . . ?
C21 C22 H22 119.8 . . ?
C22 C23 C24 120.0(3) . . ?
C22 C23 H23 120 . . ?
C24 C23 H23 120 . . ?
C23 C24 C25 120.2(3) . . ?
C23 C24 H24 119.9 . . ?
C25 C24 H24 119.9 . . ?
C24 C25 C26 120.2(4) . . ?
C24 C25 H25 119.9 . . ?
C26 C25 H25 119.9 . . ?
C21 C26 C25 119.9(3) . . ?
C21 C26 H26 120.1 . . ?
C25 C26 H26 120.1 . . ?
C31 P3 C37 100.06(16) . . ?
C31 P3 C43 102.24(17) . . ?
C37 P3 C43 102.91(16) . . ?
C31 P3 Ru1 121.56(12) . . ?
C37 P3 Ru1 121.03(11) . . ?
C43 P3 Ru1 106.23(12) . . ?
C51 P4 C44 104.56(18) . . ?
C51 P4 C45 102.29(17) . . ?
C44 P4 C45 102.18(17) . . ?
C51 P4 Ru1 118.57(11) . . ?
C44 P4 Ru1 104.33(12) . . ?
C45 P4 Ru1 122.49(13) . . ?
C36 C31 C32 119.2(3) . . ?
C36 C31 P3 121.3(3) . . ?
C32 C31 P3 119.4(3) . . ?
C33 C32 C31 120.1(4) . . ?
C33 C32 H32 119.9 . . ?
C31 C32 H32 119.9 . . ?
C34 C33 C32 120.0(4) . . ?
C34 C33 H33 120 . . ?
C32 C33 H33 120 . . ?
C33 C34 C35 120.7(4) . . ?
C33 C34 H34 119.7 . . ?
C35 C34 H34 119.7 . . ?
C34 C35 C36 119.2(4) . . ?
C34 C35 H35 120.4 . . ?
C36 C35 H35 120.4 . . ?
C31 C36 C35 120.9(3) . . ?
C31 C36 H36 119.6 . . ?
C35 C36 H36 119.6 . . ?
C42 C37 C38 118.7(3) . . ?
C42 C37 P3 121.2(3) . . ?
C38 C37 P3 120.1(3) . . ?
C39 C38 C37 120.6(4) . . ?
C39 C38 H38 119.7 . . ?
C37 C38 H38 119.7 . . ?
C40 C39 C38 119.8(4) . . ?
C40 C39 H39 120.1 . . ?
C38 C39 H39 120.1 . . ?
C41 C40 C39 120.2(4) . . ?
C41 C40 H40 119.9 . . ?
C39 C40 H40 119.9 . . ?
C40 C41 C42 120.1(4) . . ?
C40 C41 H41 119.9 . . ?
C42 C41 H41 119.9 . . ?
C37 C42 C41 120.5(3) . . ?
C37 C42 H42 119.7 . . ?
C41 C42 H42 119.7 . . ?
C44 C43 P3 111.7(3) . . ?
C44 C43 H43A 109.3 . . ?
P3 C43 H43A 109.3 . . ?
C44 C43 H43B 109.3 . . ?
P3 C43 H43B 109.3 . . ?
H43A C43 H43B 107.9 . . ?
C43 C44 P4 109.3(2) . . ?
C43 C44 H44A 109.8 . . ?
P4 C44 H44A 109.8 . . ?
C43 C44 H44B 109.8 . . ?
P4 C44 H44B 109.8 . . ?
H44A C44 H44B 108.3 . . ?
C50 C45 C46 118.4(4) . . ?
C50 C45 P4 120.9(3) . . ?
C46 C45 P4 120.6(3) . . ?
C47 C46 C45 120.7(4) . . ?
C47 C46 H46 119.7 . . ?
C45 C46 H46 119.7 . . ?
C48 C47 C46 120.1(5) . . ?
C48 C47 H47 120 . . ?
C46 C47 H47 120 . . ?
C47 C48 C49 119.9(4) . . ?
C47 C48 H48 120 . . ?
C49 C48 H48 120 . . ?
C48 C49 C50 120.1(4) . . ?
C48 C49 H49 120 . . ?
C50 C49 H49 120 . . ?
C45 C50 C49 120.8(4) . . ?
C45 C50 H50 119.6 . . ?
C49 C50 H50 119.6 . . ?
C52 C51 C56 118.2(3) . . ?
C52 C51 P4 120.0(3) . . ?
C56 C51 P4 121.7(3) . . ?
C53 C52 C51 121.0(3) . . ?
C53 C52 H52 119.5 . . ?
C51 C52 H52 119.5 . . ?
C54 C53 C52 119.8(4) . . ?
C54 C53 H53 120.1 . . ?
C52 C53 H53 120.1 . . ?
C55 C54 C53 119.8(4) . . ?
C55 C54 H54 120.1 . . ?
C53 C54 H54 120.1 . . ?
C54 C55 C56 120.7(4) . . ?
C54 C55 H55 119.6 . . ?
C56 C55 H55 119.6 . . ?
C55 C56 C51 120.4(4) . . ?
C55 C56 H56 119.8 . . ?
C51 C56 H56 119.8 . . ?
C58 C57 Ru1 174.9(3) . . ?
C57 C58 C59 127.8(3) . . ?
C57 C58 H58 116.1 . . ?
C59 C58 H58 116.1 . . ?
C60 C59 C58 125.4(3) . . ?
C60 C59 S62 117.0(3) . . ?
C58 C59 S62 117.5(3) . . ?
C59 C60 C61 127.6(3) . . ?
C59 C60 S63 116.5(3) . . ?
C61 C60 S63 115.9(3) . . ?
C60 C61 H61A 109.5 . . ?
C60 C61 H61B 109.5 . . ?
H61A C61 H61B 109.5 . . ?
C60 C61 H61C 109.5 . . ?
H61A C61 H61C 109.5 . . ?
H61B C61 H61C 109.5 . . ?
C64 S62 C59 94.50(17) . . ?
C64 S63 C60 95.40(17) . . ?
C65 C64 S63 124.4(3) . . ?
C65 C64 S62 122.6(3) . . ?
S63 C64 S62 113.0(2) . . ?
C64 C65 S66 122.4(3) . . ?
C64 C65 S67 123.6(3) . . ?
S66 C65 S67 113.9(2) . . ?
C65 S66 C68 95.0(2) . . ?
C65 S67 C70 95.39(19) . . ?
C70 C68 C69 128.0(4) . . ?
C70 C68 S66 117.6(3) . . ?
C69 C68 S66 114.3(3) . . ?
C68 C69 H69A 109.5 . . ?
C68 C69 H69B 109.5 . . ?
H69A C69 H69B 109.5 . . ?
C68 C69 H69C 109.5 . . ?
H69A C69 H69C 109.5 . . ?
H69B C69 H69C 109.5 . . ?
C68 C70 C71 128.1(4) . . ?
C68 C70 S67 116.3(3) . . ?
C71 C70 S67 115.4(3) . . ?
C70 C71 H71A 109.5 . . ?
C70 C71 H71B 109.5 . . ?
H71A C71 H71B 109.5 . . ?
C70 C71 H71C 109.5 . . ?
H71A C71 H71C 109.5 . . ?
H71B C71 H71C 109.5 . . ?
Cl11 C101 Cl12 111.1(3) . . ?
Cl11 C101 H10A 109.4 . . ?
Cl12 C101 H10A 109.4 . . ?
Cl11 C101 H10B 109.4 . . ?
Cl12 C101 H10B 109.4 . . ?
H10A C101 H10B 108 . . ?
Cl22 C102 Cl21 111.4(3) . . ?
Cl22 C102 H10C 109.4 . . ?
Cl21 C102 H10C 109.4 . . ?
Cl22 C102 H10D 109.4 . . ?
Cl21 C102 H10D 109.4 . . ?
H10C C102 H10D 108 . . ?
O84B S81 O82A 53.9(9) . . ?
O84B S81 O83 143.3(7) . . ?
O82A S81 O83 125.7(3) . . ?
O84B S81 O82B 101.6(11) . . ?
O82A S81 O82B 50.5(6) . . ?
O83 S81 O82B 98.1(5) . . ?
O84B S81 O84A 55.7(10) . . ?
O82A S81 O84A 106.7(5) . . ?
O83 S81 O84A 99.7(4) . . ?
O82B S81 O84A 156.9(7) . . ?
O84B S81 C85 104.7(5) . . ?
O82A S81 C85 114.9(3) . . ?
O83 S81 C85 106.1(2) . . ?
O82B S81 C85 89.7(5) . . ?
O84A S81 C85 99.4(4) . . ?
O84B O82A O82B 126.8(9) . . ?
O84B O82A S81 57.3(6) . . ?
O82B O82A S81 74.1(6) . . ?
O82A O82B S81 55.4(5) . . ?
O84B O84A S81 47.8(5) . . ?
O82A O84B S81 68.8(8) . . ?
O82A O84B O84A 139.3(9) . . ?
S81 O84B O84A 76.5(8) . . ?
F87B C85 F86B 113.9(9) . . ?
F87B C85 F90 115.5(10) . . ?
F86B C85 F90 72.3(7) . . ?
F86B C85 F87A 105.7(8) . . ?
F90 C85 F87A 148.0(8) . . ?
F87B C85 F89 61.1(9) . . ?
F86B C85 F89 106.9(8) . . ?
F90 C85 F89 56.5(6) . . ?
F87A C85 F89 95.8(8) . . ?
F87B C85 F86A 112.4(10) . . ?
F90 C85 F86A 102.8(7) . . ?
F87A C85 F86A 87.2(8) . . ?
F89 C85 F86A 137.8(7) . . ?
F87B C85 S81 118.5(7) . . ?
F86B C85 S81 123.5(7) . . ?
F90 C85 S81 101.7(5) . . ?
F87A C85 S81 105.1(7) . . ?
F89 C85 S81 115.5(5) . . ?
F86A C85 S81 104.1(6) . . ?
F86B F86A C85 60.4(14) . . ?
F86A F86B C85 86.0(16) . . ?
F86A F86B F90 135.3(19) . . ?
C85 F86B F90 56.4(6) . . ?
F87B F87A C85 56.9(11) . . ?
F87A F87B C85 88.4(16) . . ?
F87A F87B F89 157.2(17) . . ?
C85 F87B F89 68.8(8) . . ?
F90 F89 F87B 107.0(8) . . ?
F90 F89 C85 58.7(6) . . ?
F87B F89 C85 50.1(5) . . ?
F89 F90 C85 64.8(6) . . ?
F89 F90 F86B 98.2(8) . . ?
C85 F90 F86B 51.3(5) . . ?

loop_
_geom_bond_atom_site_label_1
_geom_bond_atom_site_label_2
_geom_bond_distance
_geom_bond_site_symmetry_2
_geom_bond_publ_flag
Ru1 C57 1.841(4) . ?
Ru1 P2 2.4138(9) . ?
Ru1 P4 2.4277(9) . ?
Ru1 P1 2.4357(9) . ?
Ru1 P3 2.4488(9) . ?
Ru1 Cl1 2.4524(9) . ?
P1 C7 1.828(4) . ?
P1 C1 1.828(3) . ?
P1 C13 1.849(4) . ?
P2 C21 1.823(4) . ?
P2 C14 1.835(4) . ?
P2 C15 1.837(4) . ?
C1 C2 1.378(5) . ?
C1 C6 1.399(5) . ?
C2 C3 1.389(5) . ?
C2 H2 0.95 . ?
C3 C4 1.376(6) . ?
C3 H3 0.95 . ?
C4 C5 1.378(7) . ?
C4 H4 0.95 . ?
C5 C6 1.407(5) . ?
C5 H5 0.95 . ?
C6 H6 0.95 . ?
C7 C8 1.388(5) . ?
C7 C12 1.403(5) . ?
C8 C9 1.388(5) . ?
C8 H8 0.95 . ?
C9 C10 1.383(6) . ?
C9 H9 0.95 . ?
C10 C11 1.383(6) . ?
C10 H10 0.95 . ?
C11 C12 1.379(5) . ?
C11 H11 0.95 . ?
C12 H12 0.95 . ?
C13 C14 1.518(5) . ?
C13 H13A 0.99 . ?
C13 H13B 0.99 . ?
C14 H14A 0.99 . ?
C14 H14B 0.99 . ?
C15 C16 1.372(6) . ?
C15 C20 1.406(6) . ?
C16 C17 1.398(6) . ?
C16 H16 0.95 . ?
C17 C18 1.368(7) . ?
C17 H17 0.95 . ?
C18 C19 1.387(7) . ?
C18 H18 0.95 . ?
C19 C20 1.381(6) . ?
C19 H19 0.95 . ?
C20 H20 0.95 . ?
C21 C26 1.391(5) . ?
C21 C22 1.401(5) . ?
C22 C23 1.381(5) . ?
C22 H22 0.95 . ?
C23 C24 1.382(6) . ?
C23 H23 0.95 . ?
C24 C25 1.386(5) . ?
C24 H24 0.95 . ?
C25 C26 1.392(5) . ?
C25 H25 0.95 . ?
C26 H26 0.95 . ?
P3 C31 1.827(4) . ?
P3 C37 1.834(4) . ?
P3 C43 1.850(3) . ?
P4 C51 1.820(4) . ?
P4 C44 1.829(4) . ?
P4 C45 1.837(4) . ?
C31 C36 1.386(5) . ?
C31 C32 1.403(5) . ?
C32 C33 1.395(6) . ?
C32 H32 0.95 . ?
C33 C34 1.380(6) . ?
C33 H33 0.95 . ?
C34 C35 1.394(6) . ?
C34 H34 0.95 . ?
C35 C36 1.398(5) . ?
C35 H35 0.95 . ?
C36 H36 0.95 . ?
C37 C42 1.393(5) . ?
C37 C38 1.403(5) . ?
C38 C39 1.392(5) . ?
C38 H38 0.95 . ?
C39 C40 1.387(6) . ?
C39 H39 0.95 . ?
C40 C41 1.381(6) . ?
C40 H40 0.95 . ?
C41 C42 1.395(5) . ?
C41 H41 0.95 . ?
C42 H42 0.95 . ?
C43 C44 1.521(5) . ?
C43 H43A 0.99 . ?
C43 H43B 0.99 . ?
C44 H44A 0.99 . ?
C44 H44B 0.99 . ?
C45 C50 1.378(5) . ?
C45 C46 1.395(6) . ?
C46 C47 1.388(6) . ?
C46 H46 0.95 . ?
C47 C48 1.373(7) . ?
C47 H47 0.95 . ?
C48 C49 1.374(7) . ?
C48 H48 0.95 . ?
C49 C50 1.393(6) . ?
C49 H49 0.95 . ?
C50 H50 0.95 . ?
C51 C52 1.397(5) . ?
C51 C56 1.400(5) . ?
C52 C53 1.392(5) . ?
C52 H52 0.95 . ?
C53 C54 1.384(5) . ?
C53 H53 0.95 . ?
C54 C55 1.382(6) . ?
C54 H54 0.95 . ?
C55 C56 1.385(6) . ?
C55 H55 0.95 . ?
C56 H56 0.95 . ?
C57 C58 1.307(5) . ?
C58 C59 1.473(5) . ?
C58 H58 0.95 . ?
C59 C60 1.338(5) . ?
C59 S62 1.775(4) . ?
C60 C61 1.493(5) . ?
C60 S63 1.768(4) . ?
C61 H61A 0.98 . ?
C61 H61B 0.98 . ?
C61 H61C 0.98 . ?
S62 C64 1.764(4) . ?
S63 C64 1.758(4) . ?
C64 C65 1.336(5) . ?
C65 S66 1.755(4) . ?
C65 S67 1.756(4) . ?
S66 C68 1.767(4) . ?
S67 C70 1.777(4) . ?
C68 C70 1.335(6) . ?
C68 C69 1.510(6) . ?
C69 H69A 0.98 . ?
C69 H69B 0.98 . ?
C69 H69C 0.98 . ?
C70 C71 1.505(5) . ?
C71 H71A 0.98 . ?
C71 H71B 0.98 . ?
C71 H71C 0.98 . ?
C101 Cl11 1.758(5) . ?
C101 Cl12 1.777(5) . ?
C101 H10A 0.99 . ?
C101 H10B 0.99 . ?
C102 Cl22 1.756(6) . ?
C102 Cl21 1.769(5) . ?
C102 H10C 0.99 . ?
C102 H10D 0.99 . ?
S81 O84B 1.224(9) . ?
S81 O82A 1.357(6) . ?
S81 O83 1.382(3) . ?
S81 O82B 1.586(11) . ?
S81 O84A 1.607(6) . ?
S81 C85 1.821(6) . ?
O82A O84B 1.18(2) . ?
O82A O82B 1.272(16) . ?
O84A O84B 1.36(2) . ?
C85 F87B 1.165(10) . ?
C85 F86B 1.253(12) . ?
C85 F90 1.337(10) . ?
C85 F87A 1.391(12) . ?
C85 F89 1.417(10) . ?
C85 F86A 1.438(13) . ?
F86A F86B 0.797(13) . ?
F86B F90 1.529(15) . ?
F87A F87B 0.793(17) . ?
F87B F89 1.330(16) . ?
F89 F90 1.305(13) . ?

loop_
_geom_torsion_atom_site_label_1
_geom_torsion_atom_site_label_2
_geom_torsion_atom_site_label_3
_geom_torsion_atom_site_label_4
_geom_torsion
_geom_torsion_site_symmetry_1
_geom_torsion_site_symmetry_2
_geom_torsion_site_symmetry_3
_geom_torsion_site_symmetry_4
_geom_torsion_publ_flag
C57 Ru1 P1 C7 -159.04(17) . . . . ?
P2 Ru1 P1 C7 115.40(14) . . . . ?
P4 Ru1 P1 C7 38.2(2) . . . . ?
P3 Ru1 P1 C7 -69.05(14) . . . . ?
Cl1 Ru1 P1 C7 16.83(14) . . . . ?
C57 Ru1 P1 C1 -29.99(17) . . . . ?
P2 Ru1 P1 C1 -115.54(14) . . . . ?
P4 Ru1 P1 C1 167.26(18) . . . . ?
P3 Ru1 P1 C1 60.01(14) . . . . ?
Cl1 Ru1 P1 C1 145.88(14) . . . . ?
C57 Ru1 P1 C13 86.11(16) . . . . ?
P2 Ru1 P1 C13 0.55(13) . . . . ?
P4 Ru1 P1 C13 -76.6(2) . . . . ?
P3 Ru1 P1 C13 176.10(13) . . . . ?
Cl1 Ru1 P1 C13 -98.02(13) . . . . ?
C57 Ru1 P2 C21 45.57(17) . . . . ?
P4 Ru1 P2 C21 -53.53(14) . . . . ?
P1 Ru1 P2 C21 138.62(14) . . . . ?
Cl1 Ru1 P2 C21 -136.95(14) . . . . ?
C57 Ru1 P2 C14 -68.55(16) . . . . ?
P4 Ru1 P2 C14 -167.65(13) . . . . ?
P1 Ru1 P2 C14 24.50(13) . . . . ?
Cl1 Ru1 P2 C14 108.93(13) . . . . ?
C57 Ru1 P2 C15 174.80(17) . . . . ?
P4 Ru1 P2 C15 75.70(14) . . . . ?
P1 Ru1 P2 C15 -92.15(14) . . . . ?
Cl1 Ru1 P2 C15 -7.72(14) . . . . ?
C7 P1 C1 C2 -143.0(3) . . . . ?
C13 P1 C1 C2 -38.1(3) . . . . ?
Ru1 P1 C1 C2 79.1(3) . . . . ?
C7 P1 C1 C6 39.5(3) . . . . ?
C13 P1 C1 C6 144.4(3) . . . . ?
Ru1 P1 C1 C6 -98.4(3) . . . . ?
C6 C1 C2 C3 1.3(5) . . . . ?
P1 C1 C2 C3 -176.2(3) . . . . ?
C1 C2 C3 C4 0.1(6) . . . . ?
C2 C3 C4 C5 -0.9(6) . . . . ?
C3 C4 C5 C6 0.3(6) . . . . ?
C2 C1 C6 C5 -2.0(5) . . . . ?
P1 C1 C6 C5 175.5(3) . . . . ?
C4 C5 C6 C1 1.2(6) . . . . ?
C1 P1 C7 C8 -94.2(3) . . . . ?
C13 P1 C7 C8 158.6(3) . . . . ?
Ru1 P1 C7 C8 41.3(3) . . . . ?
C1 P1 C7 C12 82.8(3) . . . . ?
C13 P1 C7 C12 -24.4(3) . . . . ?
Ru1 P1 C7 C12 -141.7(2) . . . . ?
C12 C7 C8 C9 -2.0(5) . . . . ?
P1 C7 C8 C9 175.0(3) . . . . ?
C7 C8 C9 C10 1.9(6) . . . . ?
C8 C9 C10 C11 0.1(6) . . . . ?
C9 C10 C11 C12 -2.2(6) . . . . ?
C10 C11 C12 C7 2.2(6) . . . . ?
C8 C7 C12 C11 -0.1(5) . . . . ?
P1 C7 C12 C11 -177.1(3) . . . . ?
C7 P1 C13 C14 -161.5(3) . . . . ?
C1 P1 C13 C14 92.6(3) . . . . ?
Ru1 P1 C13 C14 -32.7(3) . . . . ?
P1 C13 C14 P2 55.8(3) . . . . ?
C21 P2 C14 C13 -177.7(2) . . . . ?
C15 P2 C14 C13 79.1(3) . . . . ?
Ru1 P2 C14 C13 -51.7(3) . . . . ?
C21 P2 C15 C16 120.5(3) . . . . ?
C14 P2 C15 C16 -134.4(3) . . . . ?
Ru1 P2 C15 C16 -16.6(4) . . . . ?
C21 P2 C15 C20 -53.4(3) . . . . ?
C14 P2 C15 C20 51.7(3) . . . . ?
Ru1 P2 C15 C20 169.5(2) . . . . ?
C20 C15 C16 C17 -0.2(6) . . . . ?
P2 C15 C16 C17 -174.0(3) . . . . ?
C15 C16 C17 C18 -0.2(7) . . . . ?
C16 C17 C18 C19 0.2(7) . . . . ?
C17 C18 C19 C20 0.2(6) . . . . ?
C18 C19 C20 C15 -0.6(6) . . . . ?
C16 C15 C20 C19 0.6(6) . . . . ?
P2 C15 C20 C19 174.7(3) . . . . ?
C14 P2 C21 C26 36.5(3) . . . . ?
C15 P2 C21 C26 141.6(3) . . . . ?
Ru1 P2 C21 C26 -79.0(3) . . . . ?
C14 P2 C21 C22 -141.9(3) . . . . ?
C15 P2 C21 C22 -36.8(3) . . . . ?
Ru1 P2 C21 C22 102.7(3) . . . . ?
C26 C21 C22 C23 0.0(5) . . . . ?
P2 C21 C22 C23 178.4(3) . . . . ?
C21 C22 C23 C24 0.3(6) . . . . ?
C22 C23 C24 C25 0.4(6) . . . . ?
C23 C24 C25 C26 -1.3(6) . . . . ?
C22 C21 C26 C25 -0.9(5) . . . . ?
P2 C21 C26 C25 -179.2(3) . . . . ?
C24 C25 C26 C21 1.5(6) . . . . ?
C57 Ru1 P3 C31 16.56(16) . . . . ?
P4 Ru1 P3 C31 116.06(13) . . . . ?
P1 Ru1 P3 C31 -75.90(13) . . . . ?
Cl1 Ru1 P3 C31 -160.71(13) . . . . ?
C57 Ru1 P3 C37 144.05(16) . . . . ?
P4 Ru1 P3 C37 -116.45(13) . . . . ?
P1 Ru1 P3 C37 51.59(13) . . . . ?
Cl1 Ru1 P3 C37 -33.22(13) . . . . ?
C57 Ru1 P3 C43 -99.42(16) . . . . ?
P4 Ru1 P3 C43 0.08(13) . . . . ?
P1 Ru1 P3 C43 168.13(13) . . . . ?
Cl1 Ru1 P3 C43 83.32(13) . . . . ?
C57 Ru1 P4 C51 -3.23(17) . . . . ?
P2 Ru1 P4 C51 83.33(14) . . . . ?
P1 Ru1 P4 C51 159.29(18) . . . . ?
P3 Ru1 P4 C51 -91.56(14) . . . . ?
Cl1 Ru1 P4 C51 -179.23(14) . . . . ?
C57 Ru1 P4 C44 112.52(17) . . . . ?
P2 Ru1 P4 C44 -160.92(14) . . . . ?
P1 Ru1 P4 C44 -85.0(2) . . . . ?
P3 Ru1 P4 C44 24.20(14) . . . . ?
Cl1 Ru1 P4 C44 -63.47(14) . . . . ?
C57 Ru1 P4 C45 -132.60(19) . . . . ?
P2 Ru1 P4 C45 -46.04(16) . . . . ?
P1 Ru1 P4 C45 29.9(2) . . . . ?
P3 Ru1 P4 C45 139.08(16) . . . . ?
Cl1 Ru1 P4 C45 51.41(16) . . . . ?
C37 P3 C31 C36 -98.8(3) . . . . ?
C43 P3 C31 C36 155.5(3) . . . . ?
Ru1 P3 C31 C36 37.6(3) . . . . ?
C37 P3 C31 C32 76.1(3) . . . . ?
C43 P3 C31 C32 -29.6(3) . . . . ?
Ru1 P3 C31 C32 -147.6(2) . . . . ?
C36 C31 C32 C33 -1.4(5) . . . . ?
P3 C31 C32 C33 -176.4(3) . . . . ?
C31 C32 C33 C34 1.7(6) . . . . ?
C32 C33 C34 C35 -0.2(6) . . . . ?
C33 C34 C35 C36 -1.6(6) . . . . ?
C32 C31 C36 C35 -0.4(5) . . . . ?
P3 C31 C36 C35 174.5(3) . . . . ?
C34 C35 C36 C31 1.9(6) . . . . ?
C31 P3 C37 C42 -148.2(3) . . . . ?
C43 P3 C37 C42 -43.0(3) . . . . ?
Ru1 P3 C37 C42 75.2(3) . . . . ?
C31 P3 C37 C38 32.5(3) . . . . ?
C43 P3 C37 C38 137.7(3) . . . . ?
Ru1 P3 C37 C38 -104.1(3) . . . . ?
C42 C37 C38 C39 -1.6(5) . . . . ?
P3 C37 C38 C39 177.7(3) . . . . ?
C37 C38 C39 C40 2.0(6) . . . . ?
C38 C39 C40 C41 -1.5(6) . . . . ?
C39 C40 C41 C42 0.6(6) . . . . ?
C38 C37 C42 C41 0.8(5) . . . . ?
P3 C37 C42 C41 -178.5(3) . . . . ?
C40 C41 C42 C37 -0.3(6) . . . . ?
C31 P3 C43 C44 -159.5(3) . . . . ?
C37 P3 C43 C44 97.0(3) . . . . ?
Ru1 P3 C43 C44 -31.1(3) . . . . ?
P3 C43 C44 P4 54.8(3) . . . . ?
C51 P4 C44 C43 74.1(3) . . . . ?
C45 P4 C44 C43 -179.6(3) . . . . ?
Ru1 P4 C44 C43 -51.1(3) . . . . ?
C51 P4 C45 C50 -22.6(4) . . . . ?
C44 P4 C45 C50 -130.6(3) . . . . ?
Ru1 P4 C45 C50 113.4(3) . . . . ?
C51 P4 C45 C46 153.6(4) . . . . ?
C44 P4 C45 C46 45.5(4) . . . . ?
C50 C45 C46 C47 -0.8(7) . . . . ?
P4 C45 C46 C47 -177.0(4) . . . . ?
C45 C46 C47 C48 0.2(8) . . . . ?
C46 C47 C48 C49 0.0(9) . . . . ?
C47 C48 C49 C50 0.4(8) . . . . ?
C46 C45 C50 C49 1.1(7) . . . . ?
P4 C45 C50 C49 177.4(4) . . . . ?
C48 C49 C50 C45 -0.9(8) . . . . ?
C44 P4 C51 C52 -150.3(3) . . . . ?
C45 P4 C51 C52 103.4(3) . . . . ?
Ru1 P4 C51 C52 -34.7(3) . . . . ?
C44 P4 C51 C56 32.6(4) . . . . ?
C45 P4 C51 C56 -73.6(3) . . . . ?
Ru1 P4 C51 C56 148.2(3) . . . . ?
C56 C51 C52 C53 -0.4(5) . . . . ?
P4 C51 C52 C53 -177.5(3) . . . . ?
C51 C52 C53 C54 -1.0(6) . . . . ?
C52 C53 C54 C55 0.6(6) . . . . ?
C53 C54 C55 C56 1.1(6) . . . . ?
C54 C55 C56 C51 -2.5(7) . . . . ?
C52 C51 C56 C55 2.1(6) . . . . ?
P4 C51 C56 C55 179.2(3) . . . . ?
C57 C58 C59 C60 145.4(4) . . . . ?
C57 C58 C59 S62 -37.3(5) . . . . ?
C58 C59 C60 C61 2.6(6) . . . . ?
S62 C59 C60 C61 -174.7(3) . . . . ?
C58 C59 C60 S63 -178.9(3) . . . . ?
S62 C59 C60 S63 3.8(4) . . . . ?
C60 C59 S62 C64 -13.7(3) . . . . ?
C58 C59 S62 C64 168.8(3) . . . . ?
C59 C60 S63 C64 8.3(3) . . . . ?
C61 C60 S63 C64 -173.1(3) . . . . ?
C60 S63 C64 C65 163.9(3) . . . . ?
C60 S63 C64 S62 -17.2(2) . . . . ?
C59 S62 C64 C65 -162.4(3) . . . . ?
C59 S62 C64 S63 18.6(2) . . . . ?
S63 C64 C65 S66 177.9(2) . . . . ?
S62 C64 C65 S66 -0.9(5) . . . . ?
S63 C64 C65 S67 -0.6(5) . . . . ?
S62 C64 C65 S67 -179.4(2) . . . . ?
C64 C65 S66 C68 168.6(3) . . . . ?
S67 C65 S66 C68 -12.8(2) . . . . ?
C64 C65 S67 C70 -169.2(3) . . . . ?
S66 C65 S67 C70 12.2(2) . . . . ?
C65 S66 C68 C70 8.7(4) . . . . ?
C65 S66 C68 C69 -172.0(3) . . . . ?
C69 C68 C70 C71 -4.7(7) . . . . ?
S66 C68 C70 C71 174.6(3) . . . . ?
C69 C68 C70 S67 179.3(4) . . . . ?
S66 C68 C70 S67 -1.5(4) . . . . ?
C65 S67 C70 C68 -6.5(3) . . . . ?
C65 S67 C70 C71 176.9(3) . . . . ?
O83 S81 O82A O84B 134.2(8) . . . . ?
O82B S81 O82A O84B -157.4(10) . . . . ?
O84A S81 O82A O84B 18.7(8) . . . . ?
C85 S81 O82A O84B -90.4(8) . . . . ?
O84B S81 O82A O82B 157.4(10) . . . . ?
O83 S81 O82A O82B -68.4(7) . . . . ?
O84A S81 O82A O82B 176.1(6) . . . . ?
C85 S81 O82A O82B 67.0(6) . . . . ?
O84B O82A O82B S81 23.8(10) . . . . ?
O84B S81 O82B O82A -18.5(7) . . . . ?
O83 S81 O82B O82A 130.3(5) . . . . ?
O84A S81 O82B O82A -9.7(14) . . . . ?
C85 S81 O82B O82A -123.4(5) . . . . ?
O82A S81 O84A O84B -18.3(8) . . . . ?
O83 S81 O84A O84B -150.3(7) . . . . ?
O82B S81 O84A O84B -10.5(15) . . . . ?
C85 S81 O84A O84B 101.4(7) . . . . ?
O82B O82A O84B S81 -27.5(12) . . . . ?
O82B O82A O84B O84A -61(2) . . . . ?
S81 O82A O84B O84A -33.6(12) . . . . ?
O83 S81 O84B O82A -103.4(15) . . . . ?
O82B S81 O84B O82A 17.6(7) . . . . ?
O84A S81 O84B O82A -158.2(9) . . . . ?
C85 S81 O84B O82A 110.4(6) . . . . ?
O82A S81 O84B O84A 158.2(9) . . . . ?
O83 S81 O84B O84A 54.8(16) . . . . ?
O82B S81 O84B O84A 175.8(6) . . . . ?
C85 S81 O84B O84A -91.4(6) . . . . ?
S81 O84A O84B O82A 32.1(12) . . . . ?
O84B S81 C85 F87B 116.4(15) . . . . ?
O82A S81 C85 F87B 173.1(11) . . . . ?
O83 S81 C85 F87B -43.3(11) . . . . ?
O82B S81 C85 F87B -141.7(12) . . . . ?
O84A S81 C85 F87B 59.6(11) . . . . ?
O84B S81 C85 F86B -39.4(14) . . . . ?
O82A S81 C85 F86B 17.2(10) . . . . ?
O83 S81 C85 F86B 160.8(8) . . . . ?
O82B S81 C85 F86B 62.5(10) . . . . ?
O84A S81 C85 F86B -96.2(9) . . . . ?
O84B S81 C85 F90 -115.8(12) . . . . ?
O82A S81 C85 F90 -59.2(7) . . . . ?
O83 S81 C85 F90 84.4(6) . . . . ?
O82B S81 C85 F90 -13.9(7) . . . . ?
O84A S81 C85 F90 -172.6(6) . . . . ?
O84B S81 C85 F87A 81.7(12) . . . . ?
O82A S81 C85 F87A 138.3(7) . . . . ?
O83 S81 C85 F87A -78.1(6) . . . . ?
O82B S81 C85 F87A -176.4(8) . . . . ?
O84A S81 C85 F87A 24.9(7) . . . . ?
O84B S81 C85 F89 -174.1(13) . . . . ?
O82A S81 C85 F89 -117.5(8) . . . . ?
O83 S81 C85 F89 26.1(8) . . . . ?
O82B S81 C85 F89 -72.2(9) . . . . ?
O84A S81 C85 F89 129.1(8) . . . . ?
O84B S81 C85 F86A -9.2(12) . . . . ?
O82A S81 C85 F86A 47.4(7) . . . . ?
O83 S81 C85 F86A -169.0(6) . . . . ?
O82B S81 C85 F86A 92.7(8) . . . . ?
O84A S81 C85 F86A -66.0(6) . . . . ?
F87B C85 F86A F86B 99.9(18) . . . . ?
F90 C85 F86A F86B -25.0(17) . . . . ?
F87A C85 F86A F86B 124.4(17) . . . . ?
F89 C85 F86A F86B 29(2) . . . . ?
S81 C85 F86A F86B -130.7(15) . . . . ?
C85 F86A F86B F90 30.8(19) . . . . ?
F87B C85 F86B F86A -94.9(19) . . . . ?
F90 C85 F86B F86A 154.4(17) . . . . ?
F87A C85 F86B F86A -58.9(17) . . . . ?
F89 C85 F86B F86A -160.2(15) . . . . ?
S81 C85 F86B F86A 61.9(18) . . . . ?
F87B C85 F86B F90 110.6(12) . . . . ?
F87A C85 F86B F90 146.7(9) . . . . ?
F89 C85 F86B F90 45.3(7) . . . . ?
F86A C85 F86B F90 -154.4(17) . . . . ?
S81 C85 F86B F90 -92.5(7) . . . . ?
F86B C85 F87A F87B -109.4(17) . . . . ?
F90 C85 F87A F87B -28(2) . . . . ?
F89 C85 F87A F87B 0.1(16) . . . . ?
F86A C85 F87A F87B -137.7(17) . . . . ?
S81 C85 F87A F87B 118.5(16) . . . . ?
C85 F87A F87B F89 0(4) . . . . ?
F86B C85 F87B F87A 83.2(18) . . . . ?
F90 C85 F87B F87A 164.1(15) . . . . ?
F89 C85 F87B F87A -179.9(19) . . . . ?
F86A C85 F87B F87A 46.6(18) . . . . ?
S81 C85 F87B F87A -74.9(18) . . . . ?
F86B C85 F87B F89 -96.9(10) . . . . ?
F90 C85 F87B F89 -15.9(9) . . . . ?
F87A C85 F87B F89 179.9(19) . . . . ?
F86A C85 F87B F89 -133.5(8) . . . . ?
S81 C85 F87B F89 105.0(8) . . . . ?
F87A F87B F89 F90 16(5) . . . . ?
C85 F87B F89 F90 15.4(8) . . . . ?
F87A F87B F89 C85 0(5) . . . . ?
F87B C85 F89 F90 -162.7(9) . . . . ?
F86B C85 F89 F90 -54.4(9) . . . . ?
F87A C85 F89 F90 -162.8(8) . . . . ?
F86A C85 F89 F90 -70.5(12) . . . . ?
S81 C85 F89 F90 87.4(7) . . . . ?
F86B C85 F89 F87B 108.4(10) . . . . ?
F90 C85 F89 F87B 162.7(9) . . . . ?
F87A C85 F89 F87B 0.0(11) . . . . ?
F86A C85 F89 F87B 92.2(14) . . . . ?
S81 C85 F89 F87B -109.9(8) . . . . ?
F87B F89 F90 C85 -13.8(7) . . . . ?
F87B F89 F90 F86B 26.3(9) . . . . ?
C85 F89 F90 F86B 40.1(6) . . . . ?
F87B C85 F90 F89 16.7(9) . . . . ?
F86B C85 F90 F89 125.3(8) . . . . ?
F87A C85 F90 F89 33.8(16) . . . . ?
F86A C85 F90 F89 139.5(8) . . . . ?
S81 C85 F90 F89 -112.9(6) . . . . ?
F87B C85 F90 F86B -108.6(10) . . . . ?
F87A C85 F90 F86B -91.5(15) . . . . ?
F89 C85 F90 F86B -125.3(8) . . . . ?
F86A C85 F90 F86B 14.2(9) . . . . ?
S81 C85 F90 F86B 121.8(7) . . . . ?
F86A F86B F90 F89 -86(3) . . . . ?
C85 F86B F90 F89 -48.3(7) . . . . ?
F86A F86B F90 C85 -38(2) . . . . ?

loop_
_platon_squeeze_void_nr
_platon_squeeze_void_average_x
_platon_squeeze_void_average_y
_platon_squeeze_void_average_z
_platon_squeeze_void_volume
_platon_squeeze_void_count_electrons
_platon_squeeze_void_content
1 0.000 0.038 0.250 139 -1 ' '
2 0.000 -0.038 0.750 139 -1 ' '
3 0.500 0.462 0.750 139 -1 ' '
4 0.500 0.538 0.250 139 -1 ' '
